data_7008619
loop_
_publ_author_name
'Hanna, John V.'
'Boyd, Sue E.'
'Healy, Peter C.'
'Bowmaker, Graham A.'
'Skelton, Brian W.'
'White, Allan H.'

_publ_section_title
;
 Structural and solid state 31P NMR studies of the four-coordinate
 copper(I) complexes [Cu(PPh3)3X] and [Cu(PPh3)3(CH3CN)]X.
;
_journal_issue 15
_journal_name_full 'Dalton transactions (Cambridge, England : 2003)'
_journal_page_first 2547
_journal_page_last 2556
_journal_paper_doi 10.1039/b505200a
_journal_year 2005
_chemical_formula_sum 'C56 H48 Cl Cu N O4 P3'
_chemical_formula_weight 990.92
_chemical_name_systematic
;
Tris(triphenylphosphine)(acetonitrile)copper(I) perchlorate
;
_space_group_IT_number 61
_symmetry_cell_setting orthorhombic
_symmetry_space_group_name_Hall '-P 2ac 2ab'
_symmetry_space_group_name_H-M 'P b c a'
_cell_angle_alpha 90.00000
_cell_angle_beta 90.00000
_cell_angle_gamma 90.00000
_cell_formula_units_Z 8
_cell_length_a 17.6850(10)
_cell_length_b 22.314(2)
_cell_length_c 24.289(2)
_cell_measurement_reflns_used 7884
_cell_measurement_temperature 150
_cell_measurement_theta_max 30.94
_cell_measurement_theta_min 2.23
_cell_volume 9585.0(13)
_computing_cell_refinement 'Siemens SAINT (Siemens, 1995)'
_computing_data_collection 'Siemens SMART (Siemens, 1995)'
_computing_data_reduction 'xtal ADDREF SORTRF'
_computing_molecular_graphics xtal
_computing_publication_material 'xtal BONDLA CIFIO'
_computing_structure_refinement 'xtal CRYLSQ'
_computing_structure_solution xtal
_diffrn_ambient_temperature 150
_diffrn_measurement_device_type
;
Bruker SMART CCD diffractometer
;
_diffrn_measurement_method '\w scans'
_diffrn_radiation_detector 'CCD area detector'
_diffrn_radiation_monochromator graphite
_diffrn_radiation_source 'sealed tube'
_diffrn_radiation_type 'Mo K\a'
_diffrn_radiation_wavelength .71073
_diffrn_reflns_av_R_equivalents .077
_diffrn_reflns_av_sigmaI/netI .11
_diffrn_reflns_limit_h_max 26
_diffrn_reflns_limit_h_min 0
_diffrn_reflns_limit_k_max 33
_diffrn_reflns_limit_k_min 0
_diffrn_reflns_limit_l_max 36
_diffrn_reflns_limit_l_min 0
_diffrn_reflns_number 152360
_diffrn_reflns_theta_max 32.34
_diffrn_reflns_theta_min 1.68
_diffrn_standards_decay_% 0
_exptl_absorpt_coefficient_mu .66
_exptl_absorpt_correction_T_max 1
_exptl_absorpt_correction_T_min .81
_exptl_absorpt_correction_type multi-scan
_exptl_absorpt_process_details
;
SADABS; Sheldrick, 1996
;
_exptl_crystal_colour colourless
_exptl_crystal_density_diffrn 1.373
_exptl_crystal_description prism
_exptl_crystal_F_000 4112
_exptl_crystal_size_max .4
_exptl_crystal_size_mid .38
_exptl_crystal_size_min .19
_refine_diff_density_max 1.356
_refine_diff_density_min -.379
_refine_ls_goodness_of_fit_all 1.021
_refine_ls_goodness_of_fit_ref 1.034
_refine_ls_hydrogen_treatment noref
_refine_ls_matrix_type full
_refine_ls_number_constraints 0
_refine_ls_number_parameters 595
_refine_ls_number_reflns 11151
_refine_ls_number_restraints 0
_refine_ls_R_factor_all .106
_refine_ls_R_factor_gt .051
_refine_ls_shift/su_max .007
_refine_ls_shift/su_mean .001
_refine_ls_structure_factor_coef F
_refine_ls_weighting_scheme calc
_refine_ls_wR_factor_all .079
_refine_ls_wR_factor_ref .067
_reflns_d_resolution_high .664
_reflns_d_resolution_low 12.115
_reflns_Friedel_coverage 0
_reflns_limit_h_max 26
_reflns_limit_h_min 0
_reflns_limit_k_max 33
_reflns_limit_k_min 0
_reflns_limit_l_max 36
_reflns_limit_l_min 0
_reflns_number_gt 11151
_reflns_number_total 17060
_reflns_threshold_expression 'F > 4.00 sig(F )'
_cod_data_source_file b505200a.txt
_cod_data_source_block 6_H1187
_cod_original_sg_symbol_Hall -p_2ac_2ab
_cod_original_sg_symbol_H-M P_b_c_a
_cod_original_formula_sum 'C56 H48 Cl1 Cu1 N1 O4 P3'
_cod_database_code 7008619

loop_
_symmetry_equiv_pos_as_xyz
+x,+y,+z
1/2-x,-y,1/2+z
1/2+x,1/2-y,-z
-x,1/2+y,1/2-z
-x,-y,-z
1/2+x,+y,1/2-z
1/2-x,1/2+y,+z
+x,1/2-y,1/2+z

loop_
_atom_site_aniso_label
_atom_site_aniso_U_11
_atom_site_aniso_U_22
_atom_site_aniso_U_33
_atom_site_aniso_U_23
_atom_site_aniso_U_13
_atom_site_aniso_U_12
Cl1 0.0304(3) 0.0404(4) 0.0313(3) -0.0117(3) -0.0013(3) 0.0044(3)
O1 0.0572(14) 0.0458(13) 0.0438(12) -0.0245(10) -0.0159(10) 0.0168(11)
O2 0.0494(15) 0.0526(15) 0.091(2) -0.0391(14) -0.0158(14) 0.0211(12)
O3 0.0701(18) 0.095(2) 0.0254(11) -0.0101(13) -0.0019(11) 0.0029(16)
O4 0.0414(15) 0.083(2) 0.081(2) 0.0235(17) 0.0021(14) -0.0095(14)
Cu1 0.0183(1) 0.0160(1) 0.0155(1) -0.0009(1) 0.0004(1) -0.0014(1)
P1 0.0198(3) 0.0166(2) 0.0154(2) -0.0014(2) 0.0007(2) -0.0017(2)
P2 0.0207(3) 0.0166(2) 0.0149(2) 0.0001(2) 0.0009(2) -0.0009(2)
P3 0.0177(3) 0.0148(2) 0.0200(3) 0.0007(2) 0.0005(2) -0.0015(2)
N1 0.0243(10) 0.0219(9) 0.0227(9) 0.0000(8) 0.0013(8) -0.0012(8)
C1 0.0242(11) 0.0247(11) 0.0198(10) -0.0022(9) -0.0003(8) 0.0015(9)
C11 0.0242(13) 0.0554(18) 0.0414(16) -0.0102(14) 0.0070(11) -0.0121(13)
C111 0.0215(10) 0.0181(9) 0.0162(9) 0.0012(8) -0.0006(8) -0.0020(8)
C112 0.0256(11) 0.0223(10) 0.0213(10) -0.0034(8) 0.0020(9) -0.0010(9)
C113 0.0263(12) 0.0317(13) 0.0254(12) 0.0004(10) 0.0061(9) -0.0033(10)
C114 0.0328(13) 0.0235(12) 0.0357(14) 0.0056(10) 0.0085(11) -0.0062(10)
C115 0.0398(15) 0.0186(11) 0.0404(15) -0.0021(10) 0.0077(12) -0.0023(10)
C116 0.0279(12) 0.0216(11) 0.0314(13) -0.0016(10) 0.0067(10) -0.0011(9)
C121 0.0211(10) 0.0221(10) 0.0157(9) -0.0009(8) 0.0010(8) 0.0010(8)
C122 0.0289(12) 0.0212(11) 0.0211(10) -0.0009(8) 0.0052(9) 0.0005(9)
C123 0.0399(15) 0.0272(12) 0.0264(12) 0.0067(10) 0.0057(11) 0.0068(11)
C124 0.0326(14) 0.0564(18) 0.0217(12) 0.0080(12) -0.0051(10) 0.0070(13)
C125 0.0329(14) 0.0506(17) 0.0187(11) -0.0020(11) -0.0047(10) -0.0093(12)
C126 0.0298(12) 0.0313(12) 0.0191(10) -0.0006(9) -0.0021(9) -0.0063(10)
C131 0.0204(10) 0.0175(9) 0.0192(10) -0.0020(8) 0.0032(8) -0.0012(8)
C132 0.0243(11) 0.0290(12) 0.0210(10) -0.0037(9) -0.0004(9) -0.0022(9)
C133 0.0224(11) 0.0379(14) 0.0287(12) -0.0030(11) -0.0034(9) 0.0000(10)
C134 0.0261(12) 0.0329(13) 0.0300(12) 0.0008(10) 0.0062(10) 0.0043(10)
C135 0.0342(13) 0.0283(12) 0.0224(11) -0.0024(9) 0.0058(10) 0.0037(10)
C136 0.0258(11) 0.0243(11) 0.0192(10) -0.0030(8) -0.0003(8) 0.0029(9)
C211 0.0209(10) 0.0182(9) 0.0178(9) -0.0020(8) -0.0009(8) 0.0008(8)
C212 0.0227(11) 0.0207(10) 0.0194(10) -0.0010(8) 0.0006(8) -0.0014(8)
C213 0.0265(12) 0.0204(10) 0.0254(11) 0.0002(9) -0.0010(9) -0.0050(9)
C214 0.0359(14) 0.0242(11) 0.0245(11) -0.0050(9) -0.0071(10) 0.0013(10)
C215 0.0517(17) 0.0268(12) 0.0175(11) -0.0017(9) -0.0037(11) -0.0024(12)
C216 0.0419(15) 0.0221(11) 0.0197(10) 0.0014(9) -0.0010(10) -0.0043(10)
C221 0.0286(12) 0.0275(11) 0.0167(10) -0.0001(9) 0.0009(9) 0.0038(9)
C222 0.0439(15) 0.0219(11) 0.0263(12) -0.0004(9) 0.0059(11) 0.0048(11)
C223 0.073(2) 0.0302(14) 0.0356(16) 0.0001(12) 0.0036(15) 0.0195(15)
C224 0.076(3) 0.055(2) 0.058(2) -0.0130(18) -0.015(2) 0.044(2)
C225 0.044(2) 0.077(3) 0.078(3) -0.033(2) -0.0242(19) 0.034(2)
C226 0.0307(14) 0.0448(17) 0.0505(18) -0.0178(14) -0.0111(13) 0.0120(13)
C231 0.0246(11) 0.0172(9) 0.0168(9) -0.0019(8) 0.0022(8) -0.0032(8)
C232 0.0279(12) 0.0235(11) 0.0211(10) -0.0046(9) 0.0021(9) -0.0030(9)
C233 0.0247(12) 0.0350(13) 0.0269(12) -0.0065(10) 0.0043(10) -0.0050(10)
C234 0.0312(14) 0.0400(15) 0.0271(12) -0.0046(11) 0.0088(10) -0.0123(11)
C235 0.0468(16) 0.0332(13) 0.0215(11) 0.0040(10) 0.0057(11) -0.0127(12)
C236 0.0330(13) 0.0250(12) 0.0222(11) 0.0013(9) 0.0001(9) -0.0038(10)
C311 0.0190(10) 0.0200(10) 0.0241(11) 0.0056(8) 0.0008(8) -0.0016(8)
C312 0.0238(11) 0.0269(12) 0.0268(11) 0.0015(9) -0.0010(9) -0.0032(9)
C313 0.0296(13) 0.0360(14) 0.0365(14) 0.0034(11) -0.0059(11) -0.0116(11)
C314 0.0200(12) 0.0455(17) 0.0487(17) 0.0144(14) -0.0034(11) -0.0084(11)
C315 0.0216(12) 0.0371(15) 0.0563(19) 0.0057(13) 0.0061(12) 0.0032(11)
C316 0.0235(12) 0.0246(12) 0.0445(15) 0.0005(11) 0.0033(11) -0.0002(10)
C321 0.0227(11) 0.0152(9) 0.0220(10) 0.0000(8) 0.0000(8) -0.0018(8)
C322 0.0251(11) 0.0212(11) 0.0303(12) 0.0031(9) 0.0015(9) -0.0020(9)
C323 0.0326(13) 0.0270(12) 0.0299(12) 0.0054(10) 0.0088(10) -0.0036(10)
C324 0.0486(16) 0.0283(13) 0.0244(12) 0.0081(10) 0.0036(11) -0.0033(12)
C325 0.0406(15) 0.0300(13) 0.0225(11) 0.0040(10) -0.0064(10) -0.0007(11)
C326 0.0282(12) 0.0214(10) 0.0211(10) 0.0015(8) -0.0035(9) -0.0030(9)
C331 0.0213(10) 0.0173(9) 0.0218(10) -0.0009(8) -0.0006(8) 0.0009(8)
C332 0.0314(13) 0.0246(11) 0.0266(12) -0.0037(9) 0.0071(10) -0.0078(10)
C333 0.0389(15) 0.0335(13) 0.0262(12) -0.0089(10) 0.0084(11) -0.0043(11)
C334 0.0362(14) 0.0269(12) 0.0328(13) -0.0086(11) 0.0014(11) -0.0019(11)
C335 0.0349(14) 0.0204(11) 0.0325(13) -0.0020(10) -0.0016(11) -0.0048(10)
C336 0.0271(12) 0.0204(10) 0.0245(11) 0.0013(9) -0.0007(9) -0.0013(9)

loop_
_atom_site_label
_atom_site_type_symbol
_atom_site_thermal_displace_type
_atom_site_fract_x
_atom_site_fract_y
_atom_site_fract_z
_atom_site_occupancy
_atom_site_U_iso_or_equiv
_atom_site_calc_flag
_atom_site_refinement_flags
Cl1 Cl Uani 0.13073(4) 0.47487(3) 0.14595(3) 1.000 0.0340(2) . .
O1 O Uani 0.10808(14) 0.42444(10) 0.11359(9) 1.000 0.0489(8) . .
O2 O Uani 0.07271(15) 0.51907(12) 0.14427(12) 1.000 0.0643(10) . .
O3 O Uani 0.14372(16) 0.45552(14) 0.20139(9) 1.000 0.0635(10) . .
O4 O Uani 0.19888(15) 0.49889(14) 0.12398(13) 1.000 0.0685(11) . .
Cu1 Cu Uani 0.44332(1) 0.24374(1) 0.35864(1) 1.000 0.0166(1) . .
P1 P Uani 0.43091(3) 0.16611(3) 0.29621(2) 1.000 0.0173(1) . .
P2 P Uani 0.45630(3) 0.21185(3) 0.44876(2) 1.000 0.0174(1) . .
P3 P Uani 0.36675(3) 0.32768(2) 0.35018(2) 1.000 0.0175(2) . .
N1 N Uani 0.55111(12) 0.27248(9) 0.34130(8) 1.000 0.0230(5) . .
C1 C Uani 0.60998(14) 0.28976(11) 0.33257(10) 1.000 0.0229(6) . .
C11 C Uani 0.68520(16) 0.31378(15) 0.32121(13) 1.000 0.0403(9) . .
C111 C Uani 0.37259(13) 0.10436(10) 0.32129(9) 1.000 0.0186(5) . .
C112 C Uani 0.31614(14) 0.11822(10) 0.35935(10) 1.000 0.0231(6) . .
C113 C Uani 0.27021(14) 0.07414(12) 0.38131(10) 1.000 0.0278(7) . .
C114 C Uani 0.27932(16) 0.01526(12) 0.36488(12) 1.000 0.0307(8) . .
C115 C Uani 0.33524(17) 0.00112(11) 0.32646(12) 1.000 0.0329(8) . .
C116 C Uani 0.38179(14) 0.04506(11) 0.30487(11) 1.000 0.0270(7) . .
C121 C Uani 0.38847(12) 0.18653(10) 0.23022(9) 1.000 0.0196(6) . .
C122 C Uani 0.40220(14) 0.24449(10) 0.21119(10) 1.000 0.0237(6) . .
C123 C Uani 0.37383(17) 0.26356(12) 0.16082(11) 1.000 0.0312(8) . .
C124 C Uani 0.33222(17) 0.22405(15) 0.12876(11) 1.000 0.0369(9) . .
C125 C Uani 0.31888(16) 0.16649(14) 0.14705(10) 1.000 0.0341(8) . .
C126 C Uani 0.34617(15) 0.14770(12) 0.19752(10) 1.000 0.0267(7) . .
C131 C Uani 0.51939(13) 0.13072(10) 0.27554(9) 1.000 0.0190(6) . .
C132 C Uani 0.57820(14) 0.12732(11) 0.31377(10) 1.000 0.0248(6) . .
C133 C Uani 0.64578(14) 0.10004(13) 0.30027(11) 1.000 0.0297(7) . .
C134 C Uani 0.65686(15) 0.07568(12) 0.24846(11) 1.000 0.0297(7) . .
C135 C Uani 0.59894(15) 0.07856(12) 0.21012(10) 1.000 0.0283(7) . .
C136 C Uani 0.53034(14) 0.10558(11) 0.22333(9) 1.000 0.0231(6) . .
C211 C Uani 0.49392(13) 0.26961(9) 0.49462(9) 1.000 0.0190(5) . .
C212 C Uani 0.52298(13) 0.32225(10) 0.47203(9) 1.000 0.0209(6) . .
C213 C Uani 0.54977(14) 0.36741(11) 0.50604(10) 1.000 0.0241(6) . .
C214 C Uani 0.54679(16) 0.36088(11) 0.56269(11) 1.000 0.0282(7) . .
C215 C Uani 0.51750(18) 0.30910(12) 0.58557(10) 1.000 0.0320(8) . .
C216 C Uani 0.49217(16) 0.26357(11) 0.55161(10) 1.000 0.0279(7) . .
C221 C Uani 0.52317(14) 0.15007(11) 0.45708(9) 1.000 0.0243(6) . .
C222 C Uani 0.50174(17) 0.09142(11) 0.44390(11) 1.000 0.0307(7) . .
C223 C Uani 0.5532(2) 0.04520(14) 0.44657(13) 1.000 0.0463(10) . .
C224 C Uani 0.6275(2) 0.05710(18) 0.46049(17) 1.000 0.0630(14) . .
C225 C Uani 0.6498(2) 0.1141(2) 0.47297(18) 1.000 0.0663(16) . .
C226 C Uani 0.59804(17) 0.16071(15) 0.47103(14) 1.000 0.0420(9) . .
C231 C Uani 0.37264(13) 0.18464(10) 0.48494(9) 1.000 0.0195(6) . .
C232 C Uani 0.30242(14) 0.20730(11) 0.46921(10) 1.000 0.0242(6) . .
C233 C Uani 0.23631(14) 0.18799(12) 0.49446(10) 1.000 0.0289(7) . .
C234 C Uani 0.23939(16) 0.14469(13) 0.53541(11) 1.000 0.0328(8) . .
C235 C Uani 0.30854(18) 0.12184(13) 0.55162(11) 1.000 0.0338(8) . .
C236 C Uani 0.37495(15) 0.14167(11) 0.52702(10) 1.000 0.0267(7) . .
C311 C Uani 0.26559(13) 0.31148(10) 0.34627(9) 1.000 0.0210(6) . .
C312 C Uani 0.24243(14) 0.26221(11) 0.31554(10) 1.000 0.0258(7) . .
C313 C Uani 0.16603(16) 0.25030(13) 0.30722(12) 1.000 0.0340(8) . .
C314 C Uani 0.11183(15) 0.28781(14) 0.32974(13) 1.000 0.0381(9) . .
C315 C Uani 0.13426(15) 0.33604(14) 0.36148(14) 1.000 0.0383(9) . .
C316 C Uani 0.21016(15) 0.34813(12) 0.36974(12) 1.000 0.0309(8) . .
C321 C Uani 0.38316(13) 0.37315(10) 0.28857(9) 1.000 0.0200(6) . .
C322 C Uani 0.45748(14) 0.38471(11) 0.27297(11) 1.000 0.0255(7) . .
C323 C Uani 0.47318(15) 0.41882(12) 0.22649(11) 1.000 0.0298(7) . .
C324 C Uani 0.41426(18) 0.44178(12) 0.19538(11) 1.000 0.0338(8) . .
C325 C Uani 0.34052(16) 0.43089(12) 0.21027(10) 1.000 0.0310(8) . .
C326 C Uani 0.32484(14) 0.39700(11) 0.25696(9) 1.000 0.0236(6) . .
C331 C Uani 0.37519(13) 0.38272(10) 0.40551(9) 1.000 0.0201(6) . .
C332 C Uani 0.34617(15) 0.37002(11) 0.45800(10) 1.000 0.0275(7) . .
C333 C Uani 0.35571(16) 0.41003(12) 0.50116(11) 1.000 0.0329(8) . .
C334 C Uani 0.39519(16) 0.46278(12) 0.49319(11) 1.000 0.0320(8) . .
C335 C Uani 0.42614(16) 0.47514(11) 0.44206(11) 1.000 0.0293(7) . .
C336 C Uani 0.41557(14) 0.43577(11) 0.39822(10) 1.000 0.0240(6) . .
H11A H Uiso 0.71066 0.32356 0.35463 1.000 0.0600 . .
H11B H Uiso 0.68183 0.34920 0.29918 1.000 0.0600 . .
H11C H Uiso 0.71459 0.28499 0.30217 1.000 0.0600 . .
H112 H Uiso 0.30977 0.15872 0.37094 1.000 0.0280 . .
H113 H Uiso 0.23227 0.08439 0.40731 1.000 0.0340 . .
H114 H Uiso 0.24778 -0.01525 0.38021 1.000 0.0380 . .
H115 H Uiso 0.34116 -0.03968 0.31461 1.000 0.0400 . .
H116 H Uiso 0.42107 0.03497 0.27890 1.000 0.0330 . .
H122 H Uiso 0.43192 0.27173 0.23318 1.000 0.0290 . .
H123 H Uiso 0.38216 0.30357 0.14835 1.000 0.0380 . .
H124 H Uiso 0.31324 0.23673 0.09346 1.000 0.0440 . .
H125 H Uiso 0.29101 0.13932 0.12433 1.000 0.0410 . .
H126 H Uiso 0.33510 0.10760 0.21039 1.000 0.0320 . .
H132 H Uiso 0.57047 0.14315 0.34982 1.000 0.0300 . .
H133 H Uiso 0.68592 0.09794 0.32726 1.000 0.0360 . .
H134 H Uiso 0.70407 0.05781 0.23852 1.000 0.0370 . .
H135 H Uiso 0.60596 0.06164 0.17432 1.000 0.0350 . .
H136 H Uiso 0.49066 0.10753 0.19632 1.000 0.0290 . .
H212 H Uiso 0.52443 0.32741 0.43300 1.000 0.0260 . .
H213 H Uiso 0.57146 0.40291 0.49009 1.000 0.0290 . .
H214 H Uiso 0.56449 0.39265 0.58590 1.000 0.0350 . .
H215 H Uiso 0.51505 0.30480 0.62470 1.000 0.0380 . .
H216 H Uiso 0.47279 0.22704 0.56746 1.000 0.0330 . .
H222 H Uiso 0.45073 0.08382 0.43316 1.000 0.0400 . .
H223 H Uiso 0.53770 0.00512 0.43834 1.000 0.0560 . .
H224 H Uiso 0.66322 0.02483 0.46269 1.000 0.0770 . .
H225 H Uiso 0.70260 0.12264 0.48065 1.000 0.0810 . .
H226 H Uiso 0.61285 0.20058 0.48084 1.000 0.0540 . .
H232 H Uiso 0.29958 0.23643 0.44026 1.000 0.0310 . .
H233 H Uiso 0.18852 0.20450 0.48372 1.000 0.0350 . .
H234 H Uiso 0.19339 0.13079 0.55200 1.000 0.0410 . .
H235 H Uiso 0.31074 0.09255 0.58043 1.000 0.0400 . .
H236 H Uiso 0.42305 0.12554 0.53833 1.000 0.0340 . .
H312 H Uiso 0.27957 0.23650 0.29967 1.000 0.0320 . .
H313 H Uiso 0.15078 0.21595 0.28694 1.000 0.0420 . .
H314 H Uiso 0.05975 0.28071 0.32312 1.000 0.0470 . .
H315 H Uiso 0.09604 0.36177 0.37739 1.000 0.0470 . .
H316 H Uiso 0.22567 0.38189 0.39159 1.000 0.0380 . .
H322 H Uiso 0.49844 0.36918 0.29496 1.000 0.0320 . .
H323 H Uiso 0.52434 0.42703 0.21614 1.000 0.0370 . .
H324 H Uiso 0.42576 0.46506 0.16327 1.000 0.0410 . .
H325 H Uiso 0.30019 0.44704 0.18848 1.000 0.0370 . .
H326 H Uiso 0.27335 0.39066 0.26799 1.000 0.0300 . .
H332 H Uiso 0.31828 0.33404 0.46372 1.000 0.0340 . .
H333 H Uiso 0.33543 0.40098 0.53649 1.000 0.0400 . .
H334 H Uiso 0.40098 0.49065 0.52245 1.000 0.0390 . .
H335 H Uiso 0.45549 0.51029 0.43697 1.000 0.0360 . .
H336 H Uiso 0.43537 0.44563 0.36265 1.000 0.0280 . .

loop_
_atom_type_symbol
_atom_type_description
_atom_type_oxidation_number
_atom_type_number_in_cell
_atom_type_scat_dispersion_real
_atom_type_scat_dispersion_imag
_atom_type_scat_source
C ? 0 448 .002 .002 'Int Tables Vol IV Tables 2.2B and 2.3.1'
H ? 0 384 0 0 'Int Tables Vol IV Tables 2.2B and 2.3.1'
Cl ? 0 8 .132 .159 'Int Tables Vol IV Tables 2.2B and 2.3.1'
Cu ? 0 8 .263 1.266 'Int Tables Vol IV Tables 2.2B and 2.3.1'
N ? 0 8 .004 .003 'Int Tables Vol IV Tables 2.2B and 2.3.1'
O ? 0 32 .008 .006 'Int Tables Vol IV Tables 2.2B and 2.3.1'
P ? 0 24 .09 .095 'Int Tables Vol IV Tables 2.2B and 2.3.1'

loop_
_diffrn_attenuator_code
_diffrn_attenuator_scale
? ?

loop_
_geom_angle_atom_site_label_1
_geom_angle_atom_site_label_2
_geom_angle_atom_site_label_3
_geom_angle
_geom_angle_site_symmetry_1
_geom_angle_site_symmetry_2
_geom_angle_site_symmetry_3
_geom_angle_publ_flag
P1 Cu1 P3 119.42(2) . . . yes
P1 Cu1 N1 100.80(6) . . . yes
P2 Cu1 P3 112.96(2) . . . yes
P2 Cu1 N1 101.42(6) . . . yes
P3 Cu1 N1 105.74(6) . . . yes
P1 Cu1 P2 113.55(2) . . . yes
O3 Cl1 O4 109.28(17) . . . yes
O1 Cl1 O2 109.12(15) . . . yes
O1 Cl1 O3 108.93(16) . . . yes
O1 Cl1 O4 109.12(17) . . . yes
O2 Cl1 O3 110.56(17) . . . yes
O2 Cl1 O4 109.80(17) . . . yes
Cu1 P1 C111 113.59(7) . . . yes
Cu1 P1 C121 115.30(8) . . . yes
Cu1 P1 C131 115.06(8) . . . yes
C111 P1 C121 104.41(10) . . . yes
C111 P1 C131 104.47(11) . . . yes
C121 P1 C131 102.65(10) . . . yes
Cu1 P2 C211 113.31(7) . . . yes
Cu1 P2 C221 113.64(7) . . . yes
Cu1 P2 C231 118.53(7) . . . yes
C211 P2 C221 103.23(10) . . . yes
C211 P2 C231 103.66(10) . . . yes
C221 P2 C231 102.73(11) . . . yes
Cu1 P3 C311 114.59(7) . . . yes
Cu1 P3 C321 115.29(8) . . . yes
Cu1 P3 C331 115.46(7) . . . yes
C311 P3 C321 102.84(10) . . . yes
C311 P3 C331 104.55(10) . . . yes
C321 P3 C331 102.46(10) . . . yes
Cu1 N1 C1 178.0(2) . . . yes
N1 C1 C11 178.4(3) . . . yes
P1 C111 C112 117.26(17) . . . yes
P1 C111 C116 123.78(18) . . . yes
C112 C111 C116 119.0(2) . . . no
C1 C11 H11B 110.62 . . . no
C1 C11 H11C 110.07 . . . no
H11A C11 H11B 108.46 . . . no
H11A C11 H11C 108.17 . . . no
H11B C11 H11C 108.76 . . . no
C1 C11 H11A 110.69 . . . no
C111 C112 C113 121.2(2) . . . no
C112 C113 C114 119.8(2) . . . no
C113 C114 C115 119.4(2) . . . no
C114 C115 C116 121.0(2) . . . no
C111 C116 C115 119.7(2) . . . no
P1 C121 C122 116.77(17) . . . yes
P1 C121 C126 124.43(18) . . . yes
C122 C121 C126 118.8(2) . . . no
C121 C122 C123 120.9(2) . . . no
C122 C123 C124 119.4(2) . . . no
C123 C124 C125 120.1(3) . . . no
C124 C125 C126 120.5(3) . . . no
C121 C126 C125 120.3(2) . . . no
C132 C131 C136 118.5(2) . . . no
P1 C131 C136 122.80(18) . . . yes
P1 C131 C132 118.66(17) . . . yes
C131 C132 C133 120.7(2) . . . no
C132 C133 C134 120.8(2) . . . no
C133 C134 C135 119.2(2) . . . no
C134 C135 C136 120.6(2) . . . no
C131 C136 C135 120.2(2) . . . no
P2 C211 C216 121.98(17) . . . yes
P2 C211 C212 119.21(16) . . . yes
C212 C211 C216 118.8(2) . . . no
C111 C112 H112 119.36 . . . no
C113 C112 H112 119.41 . . . no
C211 C212 C213 120.2(2) . . . no
C212 C213 C214 120.2(2) . . . no
C112 C113 H113 120.03 . . . no
C114 C113 H113 120.22 . . . no
C115 C114 H114 120.86 . . . no
C113 C114 H114 119.77 . . . no
C213 C214 C215 120.1(2) . . . no
C116 C115 H115 119.56 . . . no
C114 C115 H115 119.46 . . . no
C214 C215 C216 119.7(2) . . . no
C111 C116 H116 119.56 . . . no
C211 C216 C215 121.0(2) . . . no
C115 C116 H116 120.72 . . . no
P2 C221 C222 120.3(2) . . . yes
P2 C221 C226 121.0(2) . . . yes
C222 C221 C226 118.3(3) . . . no
C123 C122 H122 119.43 . . . no
C221 C222 C223 120.7(3) . . . no
C121 C122 H122 119.71 . . . no
C122 C123 H123 120.69 . . . no
C222 C223 C224 119.7(3) . . . no
C124 C123 H123 119.88 . . . no
C123 C124 H124 119.85 . . . no
C125 C124 H124 120.04 . . . no
C223 C224 C225 120.5(3) . . . no
C224 C225 C226 120.0(3) . . . no
C126 C125 H125 119.95 . . . no
C124 C125 H125 119.50 . . . no
C121 C126 H126 119.96 . . . no
C221 C226 C225 120.7(3) . . . no
C125 C126 H126 119.75 . . . no
P2 C231 C232 118.00(17) . . . yes
C232 C231 C236 118.3(2) . . . no
P2 C231 C236 123.71(18) . . . yes
C133 C132 H132 120.35 . . . no
C131 C132 H132 118.91 . . . no
C231 C232 C233 121.1(2) . . . no
C132 C133 H133 119.71 . . . no
C134 C133 H133 119.54 . . . no
C232 C233 C234 120.0(2) . . . no
C133 C134 H134 121.11 . . . no
C233 C234 C235 119.7(3) . . . no
C135 C134 H134 119.67 . . . no
C234 C235 C236 120.5(3) . . . no
C134 C135 H135 119.79 . . . no
C136 C135 H135 119.59 . . . no
C231 C236 C235 120.4(2) . . . no
C135 C136 H136 119.89 . . . no
C131 C136 H136 119.92 . . . no
P3 C311 C316 123.33(18) . . . yes
P3 C311 C312 118.20(17) . . . yes
C312 C311 C316 118.3(2) . . . no
C211 C212 H212 120.12 . . . no
C213 C212 H212 119.63 . . . no
C311 C312 C313 121.0(2) . . . no
C312 C313 C314 119.9(3) . . . no
C212 C213 H213 119.67 . . . no
C214 C213 H213 120.15 . . . no
C313 C314 C315 119.5(3) . . . no
C213 C214 H214 119.62 . . . no
C215 C214 H214 120.27 . . . no
C216 C215 H215 120.29 . . . no
C314 C315 C316 120.7(3) . . . no
C214 C215 H215 120.02 . . . no
C215 C216 H216 119.86 . . . no
C311 C316 C315 120.5(3) . . . no
C211 C216 H216 119.14 . . . no
P3 C321 C322 118.35(18) . . . yes
P3 C321 C326 123.05(18) . . . yes
C322 C321 C326 118.6(2) . . . no
C321 C322 C323 120.8(2) . . . no
C223 C222 H222 120.30 . . . no
C221 C222 H222 118.99 . . . no
C224 C223 H223 120.20 . . . no
C322 C323 C324 119.7(2) . . . no
C222 C223 H223 120.07 . . . no
C225 C224 H224 119.77 . . . no
C223 C224 H224 119.69 . . . no
C323 C324 C325 120.3(2) . . . no
C224 C225 H225 120.20 . . . no
C226 C225 H225 119.62 . . . no
C324 C325 C326 120.0(2) . . . no
C225 C226 H226 120.53 . . . no
C221 C226 H226 118.74 . . . no
C321 C326 C325 120.7(2) . . . no
P3 C331 C332 120.18(17) . . . yes
C332 C331 C336 118.3(2) . . . no
P3 C331 C336 121.29(17) . . . yes
C233 C232 H232 119.34 . . . no
C331 C332 C333 120.8(2) . . . no
C231 C232 H232 119.57 . . . no
C232 C233 H233 120.20 . . . no
C234 C233 H233 119.83 . . . no
C332 C333 C334 120.2(2) . . . no
C233 C234 H234 119.53 . . . no
C235 C234 H234 120.75 . . . no
C333 C334 C335 119.7(2) . . . no
C234 C235 H235 119.70 . . . no
C334 C335 C336 120.5(2) . . . no
C236 C235 H235 119.78 . . . no
C331 C336 C335 120.5(2) . . . no
C231 C236 H236 119.27 . . . no
C235 C236 H236 120.29 . . . no
C311 C312 H312 119.33 . . . no
C313 C312 H312 119.68 . . . no
C312 C313 H313 120.32 . . . no
C314 C313 H313 119.72 . . . no
C313 C314 H314 120.28 . . . no
C315 C314 H314 120.23 . . . no
C314 C315 H315 118.98 . . . no
C316 C315 H315 120.27 . . . no
C311 C316 H316 118.90 . . . no
C315 C316 H316 120.63 . . . no
C321 C322 H322 119.46 . . . no
C323 C322 H322 119.78 . . . no
C322 C323 H323 120.48 . . . no
C324 C323 H323 119.81 . . . no
C323 C324 H324 118.98 . . . no
C325 C324 H324 120.72 . . . no
C324 C325 H325 119.61 . . . no
C326 C325 H325 120.41 . . . no
C321 C326 H326 119.53 . . . no
C325 C326 H326 119.80 . . . no
C331 C332 H332 119.48 . . . no
C333 C332 H332 119.69 . . . no
C332 C333 H333 119.93 . . . no
C334 C333 H333 119.82 . . . no
C333 C334 H334 120.48 . . . no
C335 C334 H334 119.86 . . . no
C334 C335 H335 119.85 . . . no
C336 C335 H335 119.68 . . . no
C331 C336 H336 119.80 . . . no
C335 C336 H336 119.71 . . . no

loop_
_geom_bond_atom_site_label_1
_geom_bond_atom_site_label_2
_geom_bond_distance
_geom_bond_site_symmetry_1
_geom_bond_site_symmetry_2
_geom_bond_publ_flag
Cu1 N1 2.055(2) . . yes
Cu1 P1 2.3126(7) . . yes
Cu1 P2 2.3131(6) . . yes
Cu1 P3 2.3204(6) . . yes
Cl1 O2 1.424(3) . . yes
Cl1 O3 1.433(2) . . yes
Cl1 O4 1.423(3) . . yes
Cl1 O1 1.430(2) . . yes
P1 C111 1.826(2) . . yes
P1 C121 1.828(2) . . yes
P1 C131 1.823(2) . . yes
P2 C211 1.829(2) . . yes
P2 C221 1.828(3) . . yes
P2 C231 1.825(2) . . yes
P3 C311 1.828(2) . . yes
P3 C321 1.831(2) . . yes
P3 C331 1.827(2) . . yes
N1 C1 1.130(3) . . yes
C1 C11 1.460(4) . . no
C111 C112 1.395(3) . . no
C111 C116 1.392(3) . . no
C11 H11B 0.9563 . . no
C11 H11C 0.9470 . . no
C11 H11A 0.9536 . . no
C112 C113 1.383(3) . . no
C113 C114 1.383(4) . . no
C114 C115 1.396(4) . . no
C115 C116 1.383(4) . . no
C121 C122 1.395(3) . . no
C121 C126 1.393(3) . . no
C122 C123 1.389(4) . . no
C123 C124 1.387(4) . . no
C124 C125 1.379(4) . . no
C125 C126 1.383(4) . . no
C131 C132 1.396(3) . . no
C131 C136 1.400(3) . . no
C132 C133 1.381(4) . . no
C133 C134 1.385(4) . . no
C134 C135 1.386(4) . . no
C135 C136 1.392(4) . . no
C211 C216 1.391(3) . . no
C211 C212 1.395(3) . . no
C212 C213 1.386(3) . . no
C112 H112 0.9532 . . no
C213 C214 1.385(4) . . no
C113 H113 0.9494 . . no
C214 C215 1.383(4) . . no
C114 H114 0.9556 . . no
C115 H115 0.9605 . . no
C215 C216 1.383(4) . . no
C116 H116 0.9650 . . no
C221 C226 1.387(4) . . no
C221 C222 1.400(4) . . no
C122 H122 0.9649 . . no
C222 C223 1.377(4) . . no
C223 C224 1.383(5) . . no
C123 H123 0.9542 . . no
C224 C225 1.366(6) . . no
C124 H124 0.9633 . . no
C225 C226 1.386(5) . . no
C125 H125 0.9566 . . no
C126 H126 0.9678 . . no
C231 C232 1.394(3) . . no
C231 C236 1.402(3) . . no
C232 C233 1.389(4) . . no
C132 H132 0.9540 . . no
C133 H133 0.9674 . . no
C233 C234 1.388(4) . . no
C134 H134 0.9562 . . no
C234 C235 1.382(4) . . no
C235 C236 1.390(4) . . no
C135 H135 0.9561 . . no
C136 H136 0.9616 . . no
C311 C316 1.398(4) . . no
C311 C312 1.391(3) . . no
C212 H212 0.9553 . . no
C312 C313 1.392(4) . . no
C213 H213 0.9616 . . no
C313 C314 1.385(4) . . no
C214 H214 0.9583 . . no
C314 C315 1.382(4) . . no
C215 H215 0.9562 . . no
C315 C316 1.384(4) . . no
C216 H216 0.9644 . . no
C321 C326 1.392(3) . . no
C321 C322 1.392(3) . . no
C222 H222 0.9543 . . no
C322 C323 1.390(4) . . no
C223 H223 0.9565 . . no
C323 C324 1.385(4) . . no
C324 C325 1.375(4) . . no
C224 H224 0.9594 . . no
C325 C326 1.391(3) . . no
C225 H225 0.9711 . . no
C226 H226 0.9575 . . no
C331 C336 1.394(3) . . no
C331 C332 1.403(3) . . no
C332 C333 1.387(4) . . no
C232 H232 0.9589 . . no
C333 C334 1.382(4) . . no
C233 H233 0.9582 . . no
C234 H234 0.9594 . . no
C334 C335 1.385(4) . . no
C335 C336 1.393(4) . . no
C235 H235 0.9583 . . no
C236 H236 0.9636 . . no
C312 H312 0.9535 . . no
C313 H313 0.9502 . . no
C314 H314 0.9483 . . no
C315 H315 0.9674 . . no
C316 H316 0.9615 . . no
C322 H322 0.9644 . . no
C323 H323 0.9567 . . no
C324 H324 0.9589 . . no
C325 H325 0.9585 . . no
C326 H326 0.9597 . . no
C332 H332 0.9525 . . no
C333 H333 0.9517 . . no
C334 H334 0.9499 . . no
C335 H335 0.9486 . . no
C336 H336 0.9578 . . no

loop_
_geom_contact_atom_site_label_1
_geom_contact_atom_site_label_2
_geom_contact_distance
_geom_contact_site_symmetry_1
_geom_contact_site_symmetry_2
_geom_contact_publ_flag
Cu1 H132 3.1844 . . no
Cu1 H212 2.9674 . . no
Cu1 H232 3.2278 . . no
Cu1 H312 3.2348 . . no
Cu1 H322 3.3433 . . no
Cu1 H112 3.0441 . . no
Cu1 H122 3.1172 . . no
Cl1 H334 3.1472 . 2_564 no
P1 H312 3.1044 . . no
O1 C234 3.373(4) . 8_554 no
O1 C11 3.235(4) . 6_455 no
O1 C213 3.336(3) . 6_455 no
O1 C1 3.278(3) . 6_455 no
O2 C136 3.276(4) . 7_555 no
O3 C11 3.293(5) . 6_455 no
O3 C115 3.225(4) . 7_555 no
O3 C116 3.242(4) . 7_555 no
O1 H213 2.6442 . 6_455 no
O1 H212 2.8560 . 6_455 no
O1 H334 2.9182 . 2_564 no
O1 H234 2.4562 . 8_554 no
O2 H136 2.5982 . 7_555 no
O2 H335 2.8687 . 6_455 no
O3 H11B 2.4663 . 6_455 no
O3 H115 2.7650 . 7_555 no
O3 H116 2.8285 . 7_555 no
O3 H325 2.7913 . . no
O4 H325 2.6463 . . no
N1 C132 3.342(3) . . no
N1 C212 3.400(3) . . no
N1 C322 3.430(3) . . no
N1 H132 2.9135 . . no
N1 H212 2.5857 . . no
N1 H322 2.6058 . . no
C1 O1 3.278(3) . 6_555 no
C11 C313 3.443(4) . 6_555 no
C11 O3 3.293(5) . 6_555 no
C11 O1 3.235(4) . 6_555 no
C11 C123 3.546(4) . 6_555 no
C11 C124 3.499(4) . 6_555 no
C1 H322 2.8047 . . no
C1 H212 2.9909 . . no
C112 C232 3.336(3) . . no
C112 C231 3.536(3) . . no
C115 O3 3.225(4) . 7_545 no
C116 C136 3.556(3) . . no
C116 C126 3.527(4) . . no
C116 O3 3.242(4) . 7_545 no
C122 C321 3.448(3) . . no
C123 C11 3.546(4) . 6_455 no
C123 C216 3.433(4) . 8_554 no
C123 C215 3.525(4) . 8_554 no
C124 C216 3.404(4) . 8_554 no
C124 C215 3.519(4) . 8_554 no
C124 C11 3.499(4) . 6_455 no
C126 C136 3.447(4) . . no
C126 C116 3.527(4) . . no
C132 N1 3.342(3) . . no
C132 C222 3.530(4) . . no
C134 C324 3.517(4) . 4_645 no
C134 C325 3.383(4) . 4_645 no
C136 C116 3.556(3) . . no
C136 C126 3.447(4) . . no
C136 O2 3.276(4) . 7_545 no
C111 H222 3.0827 . . no
C111 H126 2.7750 . . no
C211 C332 3.555(3) . . no
C212 C331 3.356(3) . . no
C112 H222 3.0771 . . no
C112 H312 3.0798 . . no
C212 N1 3.400(3) . . no
C212 C332 3.321(4) . . no
C213 C233 3.523(4) . 3_556 no
C213 O1 3.336(3) . 6_555 no
C213 C334 3.478(4) . . no
C213 C234 3.512(4) . 3_556 no
C213 C333 3.563(4) . . no
C114 H134 2.9967 . 6_455 no
C114 H316 3.0472 . 7_545 no
C115 H134 3.0777 . 6_455 no
C215 C124 3.519(4) . 8_555 no
C215 C123 3.525(4) . 8_555 no
C215 C314 3.419(4) . 3_556 no
C216 C226 3.550(4) . . no
C216 C123 3.433(4) . 8_555 no
C216 C236 3.472(4) . . no
C216 C124 3.404(4) . 8_555 no
C116 H126 2.8099 . . no
C121 H136 2.6555 . . no
C121 H312 2.7925 . . no
C222 C132 3.530(4) . . no
C122 H215 3.0993 . 8_554 no
C122 H314 3.0184 . 6_555 no
C122 H312 3.0584 . . no
C222 C236 3.219(4) . . no
C123 H215 3.0551 . 8_554 no
C123 H216 2.8721 . 8_554 no
C123 H11C 2.9946 . 6_455 no
C124 H11C 2.9985 . 6_455 no
C124 H216 3.0965 . 8_554 no
C125 H333 3.0925 . 8_554 no
C125 H133 2.8737 . 6_455 no
C226 C216 3.550(4) . . no
C126 H136 2.7081 . . no
C231 C112 3.536(3) . . no
C131 H116 2.7559 . . no
C232 C112 3.336(3) . . no
C233 C213 3.523(4) . 3_456 no
C234 C213 3.512(4) . 3_456 no
C234 O1 3.373(4) . 8_555 no
C236 C222 3.219(4) . . no
C136 H116 2.8352 . . no
C236 C216 3.472(4) . . no
C211 H226 2.6284 . . no
C213 H335 3.0614 . 5_666 no
C313 C11 3.443(4) . 6_455 no
C213 H233 2.9424 . 3_556 no
C213 H234 2.9052 . 3_556 no
C214 H335 2.8750 . 5_666 no
C314 C215 3.419(4) . 3_456 no
C215 H314 3.0811 . 3_556 no
C216 H226 3.0798 . . no
C316 C332 3.259(4) . . no
C316 C326 3.579(4) . . no
C321 C122 3.448(3) . . no
C221 H236 2.7073 . . no
C221 H132 2.7406 . . no
C222 H236 2.7887 . . no
C322 C336 3.332(4) . . no
C322 N1 3.430(3) . . no
C222 H132 2.8340 . . no
C324 C134 3.517(4) . 4_655 no
C325 C134 3.383(4) . 4_655 no
C326 C316 3.579(4) . . no
C226 H132 3.0098 . . no
C231 H222 2.9241 . . no
C331 C212 3.356(3) . . no
C231 H112 3.0394 . . no
C231 H216 2.8372 . . no
C332 C212 3.321(4) . . no
C332 C211 3.555(3) . . no
C232 H112 2.6247 . . no
C332 C316 3.259(4) . . no
C232 H332 2.8451 . . no
C333 C213 3.563(4) . . no
C234 H11A 2.8095 . 3_456 no
C334 C213 3.478(4) . . no
C236 H222 2.9427 . . no
C236 H216 2.7546 . . no
C336 C322 3.332(4) . . no
C311 H326 2.5992 . . no
C311 H332 3.0430 . . no
C311 H232 2.8944 . . no
C312 H112 2.9260 . . no
C312 H11C 2.9453 . 6_455 no
C313 H11C 2.8976 . 6_455 no
C314 H215 2.9025 . 3_456 no
C315 H115 3.0291 . 7_555 no
C316 H332 2.9943 . . no
C316 H326 2.8736 . . no
C316 H115 2.9806 . 7_555 no
C321 H336 2.5896 . . no
C321 H122 2.7704 . . no
C322 H122 2.7375 . . no
C322 H336 2.5972 . . no
C326 H11B 3.0649 . 6_455 no
C331 H316 2.6659 . . no
C331 H212 2.9891 . . no
C332 H225 2.9486 . 3_456 no
C332 H316 2.6858 . . no
C333 H225 2.8388 . 3_456 no
C334 H213 3.0814 . 5_666 no
C335 H214 3.0318 . 5_666 no
H11A C234 2.8095 . 3_556 no
H11A H234 2.5048 . 3_556 no
H11B O3 2.4663 . 6_555 no
H11B C326 3.0649 . 6_555 no
H11B H326 2.4774 . 6_555 no
H11C C123 2.9946 . 6_555 no
H11C C124 2.9985 . 6_555 no
H11C C312 2.9453 . 6_555 no
H11C C313 2.8976 . 6_555 no
H112 Cu1 3.0441 . . no
H112 C231 3.0394 . . no
H112 C232 2.6247 . . no
H112 C312 2.9260 . . no
H112 H232 2.4237 . . no
H112 H312 2.5088 . . no
H114 H316 2.3590 . 7_545 no
H115 O3 2.7650 . 7_545 no
H115 C315 3.0291 . 7_545 no
H115 C316 2.9806 . 7_545 no
H116 C131 2.7559 . . no
H116 C136 2.8352 . . no
H116 H323 2.5976 . 4_645 no
H116 O3 2.8285 . 7_545 no
H122 Cu1 3.1172 . . no
H122 C321 2.7704 . . no
H122 C322 2.7375 . . no
H125 H133 2.3852 . 6_455 no
H125 H333 2.4450 . 8_554 no
H126 C111 2.7750 . . no
H126 C116 2.8099 . . no
H132 Cu1 3.1844 . . no
H132 N1 2.9135 . . no
H132 C221 2.7406 . . no
H132 C222 2.8340 . . no
H132 C226 3.0098 . . no
H133 C125 2.8737 . 6_555 no
H133 H125 2.3852 . 6_555 no
H134 C114 2.9967 . 6_555 no
H134 C115 3.0777 . 6_555 no
H135 H214 2.4881 . 8_554 no
H136 C121 2.6555 . . no
H136 C126 2.7081 . . no
H136 O2 2.5982 . 7_545 no
H212 Cu1 2.9674 . . no
H212 N1 2.5857 . . no
H212 C1 2.9909 . . no
H212 C331 2.9891 . . no
H212 O1 2.8560 . 6_555 no
H213 H234 2.5021 . 3_556 no
H213 C334 3.0814 . 5_666 no
H213 H334 2.4437 . 5_666 no
H213 O1 2.6442 . 6_555 no
H214 C335 3.0318 . 5_666 no
H214 H335 2.2636 . 5_666 no
H214 H135 2.4881 . 8_555 no
H215 C314 2.9025 . 3_556 no
H215 H314 2.4232 . 3_556 no
H215 C122 3.0993 . 8_555 no
H215 C123 3.0551 . 8_555 no
H216 C231 2.8372 . . no
H216 C236 2.7546 . . no
H216 H236 2.5306 . . no
H216 C123 2.8721 . 8_555 no
H216 C124 3.0965 . 8_555 no
H222 C111 3.0827 . . no
H222 C112 3.0771 . . no
H222 C231 2.9241 . . no
H222 C236 2.9427 . . no
H225 C332 2.9486 . 3_556 no
H225 C333 2.8388 . 3_556 no
H225 H333 2.4432 . 3_556 no
H226 C211 2.6284 . . no
H226 C216 3.0798 . . no
H232 Cu1 3.2278 . . no
H232 C311 2.8944 . . no
H232 H112 2.4237 . . no
H232 H332 2.2755 . . no
H233 C213 2.9424 . 3_456 no
H234 C213 2.9052 . 3_456 no
H234 H11A 2.5048 . 3_456 no
H234 H213 2.5021 . 3_456 no
H234 O1 2.4562 . 8_555 no
H236 C221 2.7073 . . no
H236 C222 2.7887 . . no
H236 H216 2.5306 . . no
H312 Cu1 3.2348 . . no
H312 P1 3.1044 . . no
H312 C112 3.0798 . . no
H312 C121 2.7925 . . no
H312 C122 3.0584 . . no
H312 H112 2.5088 . . no
H314 C215 3.0811 . 3_456 no
H314 H215 2.4232 . 3_456 no
H314 C122 3.0184 . 6_455 no
H316 C331 2.6659 . . no
H316 C332 2.6858 . . no
H316 C114 3.0472 . 7_555 no
H316 H114 2.3590 . 7_555 no
H322 Cu1 3.3433 . . no
H322 N1 2.6058 . . no
H322 C1 2.8047 . . no
H323 H116 2.5976 . 4_655 no
H325 O3 2.7913 . . no
H325 O4 2.6463 . . no
H326 C311 2.5992 . . no
H326 C316 2.8736 . . no
H326 H11B 2.4774 . 6_455 no
H332 C232 2.8451 . . no
H332 C311 3.0430 . . no
H332 C316 2.9943 . . no
H332 H232 2.2755 . . no
H333 H225 2.4432 . 3_456 no
H333 C125 3.0925 . 8_555 no
H333 H125 2.4450 . 8_555 no
H334 Cl1 3.1472 . 2_565 no
H334 O1 2.9182 . 2_565 no
H334 H213 2.4437 . 5_666 no
H335 C213 3.0614 . 5_666 no
H335 C214 2.8750 . 5_666 no
H335 H214 2.2636 . 5_666 no
H335 O2 2.8687 . 6_555 no
H336 C321 2.5896 . . no
H336 C322 2.5972 . . no

loop_
_geom_hbond_atom_site_label_D
_geom_hbond_atom_site_label_H
_geom_hbond_atom_site_label_A
_geom_hbond_distance_DH
_geom_hbond_distance_HA
_geom_hbond_distance_DA
_geom_hbond_angle_DHA
_geom_hbond_site_symmetry_A
_geom_hbond_publ_flag
C11 H11B O3 0.9563 2.4663 3.293(5) 144.60 6_555 yes
C136 H136 O2 0.9616 2.5982 3.276(4) 127.76 7_545 yes
C212 H212 N1 0.9553 2.5857 3.400(3) 143.38 . yes
C234 H234 O1 0.9594 2.4562 3.373(4) 159.87 8_555 yes
C322 H322 N1 0.9644 2.6058 3.430(3) 143.63 . yes

loop_
_geom_torsion_atom_site_label_1
_geom_torsion_atom_site_label_2
_geom_torsion_atom_site_label_3
_geom_torsion_atom_site_label_4
_geom_torsion
_geom_torsion_site_symmetry_1
_geom_torsion_site_symmetry_2
_geom_torsion_site_symmetry_3
_geom_torsion_site_symmetry_4
_geom_torsion_publ_flag
P2 Cu1 P1 C111 39.13(9) . . . . no
P2 Cu1 P1 C121 159.57(8) . . . . no
P2 Cu1 P1 C131 -81.20(8) . . . . no
P3 Cu1 P1 C111 -98.11(8) . . . . no
P3 Cu1 P1 C121 22.33(8) . . . . no
P3 Cu1 P1 C131 141.56(8) . . . . no
N1 Cu1 P1 C111 146.77(10) . . . . no
N1 Cu1 P1 C121 -92.80(10) . . . . no
N1 Cu1 P1 C131 26.43(10) . . . . no
P1 Cu1 P2 C211 162.67(8) . . . . no
P1 Cu1 P2 C221 45.25(9) . . . . no
P1 Cu1 P2 C231 -75.53(9) . . . . no
P3 Cu1 P2 C211 -57.29(8) . . . . no
P3 Cu1 P2 C221 -174.71(9) . . . . no
P3 Cu1 P2 C231 64.50(9) . . . . no
N1 Cu1 P2 C211 55.42(10) . . . . no
N1 Cu1 P2 C221 -62.00(11) . . . . no
N1 Cu1 P2 C231 177.22(10) . . . . no
P1 Cu1 P3 C311 52.74(8) . . . . no
P1 Cu1 P3 C321 -66.38(8) . . . . no
P1 Cu1 P3 C331 174.33(8) . . . . no
P2 Cu1 P3 C311 -84.73(8) . . . . no
P2 Cu1 P3 C321 156.15(8) . . . . no
P2 Cu1 P3 C331 36.86(9) . . . . no
N1 Cu1 P3 C311 165.22(10) . . . . no
N1 Cu1 P3 C321 46.11(10) . . . . no
N1 Cu1 P3 C331 -73.18(10) . . . . no
Cu1 P1 C111 C112 28.5(2) . . . . no
C121 P1 C111 C112 -97.88(19) . . . . no
C131 P1 C111 C112 154.68(18) . . . . no
Cu1 P1 C111 C116 -151.06(18) . . . . no
C121 P1 C111 C116 82.5(2) . . . . no
C131 P1 C111 C116 -24.9(2) . . . . no
Cu1 P1 C131 C132 32.7(2) . . . . no
Cu1 P1 C121 C122 31.8(2) . . . . no
C111 P1 C121 C122 157.11(18) . . . . no
C131 P1 C121 C122 -94.10(19) . . . . no
Cu1 P1 C121 C126 -150.49(18) . . . . no
C111 P1 C121 C126 -25.2(2) . . . . no
C131 P1 C121 C126 83.6(2) . . . . no
C121 P1 C131 C132 158.70(19) . . . . no
Cu1 P1 C131 C136 -148.82(17) . . . . no
C111 P1 C131 C132 -92.6(2) . . . . no
C121 P1 C131 C136 -22.8(2) . . . . no
C111 P1 C131 C136 86.0(2) . . . . no
Cu1 P2 C231 C232 -28.2(2) . . . . no
C231 P2 C221 C222 50.8(2) . . . . no
C221 P2 C231 C232 -154.42(19) . . . . no
C231 P2 C211 C212 -140.37(19) . . . . no
C211 P2 C231 C232 98.34(19) . . . . no
C221 P2 C231 C236 24.6(2) . . . . no
Cu1 P2 C231 C236 150.82(17) . . . . no
C211 P2 C231 C236 -82.6(2) . . . . no
C221 P2 C211 C212 112.76(19) . . . . no
Cu1 P2 C221 C226 94.9(2) . . . . no
Cu1 P2 C211 C212 -10.6(2) . . . . no
Cu1 P2 C221 C222 -78.5(2) . . . . no
C211 P2 C221 C222 158.4(2) . . . . no
Cu1 P2 C211 C216 167.21(18) . . . . no
C231 P2 C221 C226 -135.8(2) . . . . no
C221 P2 C211 C216 -69.4(2) . . . . no
C231 P2 C211 C216 37.4(2) . . . . no
C211 P2 C221 C226 -28.3(2) . . . . no
C331 P3 C321 C322 83.1(2) . . . . no
C321 P3 C331 C332 162.2(2) . . . . no
Cu1 P3 C311 C312 -39.8(2) . . . . no
C321 P3 C311 C312 86.1(2) . . . . no
Cu1 P3 C331 C332 -71.6(2) . . . . no
Cu1 P3 C311 C316 144.25(19) . . . . no
Cu1 P3 C321 C322 -43.2(2) . . . . no
C331 P3 C311 C312 -167.21(18) . . . . no
C321 P3 C311 C316 -89.9(2) . . . . no
Cu1 P3 C321 C326 137.32(18) . . . . no
C311 P3 C321 C322 -168.63(19) . . . . no
Cu1 P3 C331 C336 103.07(19) . . . . no
C331 P3 C321 C326 -96.4(2) . . . . no
C321 P3 C331 C336 -23.1(2) . . . . no
C311 P3 C331 C332 55.2(2) . . . . no
C331 P3 C311 C316 16.9(2) . . . . no
C311 P3 C321 C326 11.9(2) . . . . no
C311 P3 C331 C336 -130.1(2) . . . . no
P2 C211 C212 C213 178.11(18) . . . . no
C212 C211 C216 C215 1.1(4) . . . . no
P1 C111 C112 H112 0.00 . . . . no
C116 C111 C112 H112 179.60 . . . . no
P1 C111 C116 H116 0.31 . . . . no
C112 C111 C116 H116 -179.26 . . . . no
P2 C211 C216 C215 -176.7(2) . . . . no
C216 C211 C212 C213 0.2(3) . . . . no
H112 C112 C113 C114 -179.73 . . . . no
C111 C112 C113 H113 179.66 . . . . no
H112 C112 C113 H113 0.86 . . . . no
C211 C212 C213 C214 -1.0(4) . . . . no
H113 C113 C114 H114 -0.95 . . . . no
H113 C113 C114 C115 179.77 . . . . no
C112 C113 C114 H114 179.64 . . . . no
C212 C213 C214 C215 0.4(4) . . . . no
H114 C114 C115 H115 1.61 . . . . no
H114 C114 C115 C116 -178.94 . . . . no
C213 C214 C215 C216 0.9(4) . . . . no
C113 C114 C115 H115 -179.11 . . . . no
H115 C115 C116 H116 -1.86 . . . . no
C114 C115 C116 H116 178.70 . . . . no
C214 C215 C216 C211 -1.6(4) . . . . no
H115 C115 C116 C111 178.99 . . . . no
P1 C121 C122 H122 -1.39 . . . . no
C122 C121 C126 H126 -178.63 . . . . no
C126 C121 C122 H122 -179.25 . . . . no
P2 C221 C222 C223 175.7(2) . . . . no
C226 C221 C222 C223 2.2(4) . . . . no
P2 C221 C226 C225 -174.8(3) . . . . no
C222 C221 C226 C225 -1.4(5) . . . . no
P1 C121 C126 H126 3.68 . . . . no
H122 C122 C123 H123 -1.90 . . . . no
C221 C222 C223 C224 -2.3(5) . . . . no
C121 C122 C123 H123 178.31 . . . . no
H122 C122 C123 C124 178.87 . . . . no
H123 C123 C124 C125 -178.85 . . . . no
C122 C123 C124 H124 -178.76 . . . . no
C222 C223 C224 C225 1.7(6) . . . . no
H123 C123 C124 H124 2.00 . . . . no
H124 C124 C125 H125 0.42 . . . . no
C123 C124 C125 H125 -178.74 . . . . no
C223 C224 C225 C226 -0.9(6) . . . . no
H124 C124 C125 C126 179.67 . . . . no
H125 C125 C126 H126 -2.65 . . . . no
H125 C125 C126 C121 178.35 . . . . no
C124 C125 C126 H126 178.10 . . . . no
C224 C225 C226 C221 0.7(6) . . . . no
P2 C231 C232 C233 179.12(19) . . . . no
C236 C231 C232 C233 0.0(4) . . . . no
C232 C231 C236 C235 0.9(4) . . . . no
C132 C131 C136 H136 -179.79 . . . . no
P2 C231 C236 C235 -178.1(2) . . . . no
P1 C131 C136 H136 1.68 . . . . no
C136 C131 C132 H132 -177.88 . . . . no
P1 C131 C132 H132 0.71 . . . . no
H132 C132 C133 C134 178.47 . . . . no
C231 C232 C233 C234 -1.1(4) . . . . no
C131 C132 C133 H133 -179.81 . . . . no
H132 C132 C133 H133 -1.62 . . . . no
C132 C133 C134 H134 178.10 . . . . no
C232 C233 C234 C235 1.3(4) . . . . no
H133 C133 C134 H134 -1.82 . . . . no
H133 C133 C134 C135 179.64 . . . . no
C133 C134 C135 H135 -179.61 . . . . no
C233 C234 C235 C236 -0.3(4) . . . . no
H134 C134 C135 C136 -178.56 . . . . no
H134 C134 C135 H135 1.82 . . . . no
H135 C135 C136 C131 -179.78 . . . . no
C134 C135 C136 H136 179.63 . . . . no
H135 C135 C136 H136 -0.75 . . . . no
C234 C235 C236 C231 -0.8(4) . . . . no
P3 C311 C312 H312 4.66 . . . . no
C316 C311 C312 H312 -179.20 . . . . no
P3 C311 C316 H316 -5.15 . . . . no
C312 C311 C316 H316 178.92 . . . . no
C311 C312 C313 H313 -178.40 . . . . no
H312 C312 C313 C314 -179.39 . . . . no
H312 C312 C313 H313 2.23 . . . . no
C312 C313 C314 H314 177.77 . . . . no
H313 C313 C314 C315 176.82 . . . . no
H313 C313 C314 H314 -3.84 . . . . no
C313 C314 C315 H315 -179.34 . . . . no
H314 C314 C315 C316 -177.60 . . . . no
H314 C314 C315 H315 1.32 . . . . no
C314 C315 C316 H316 179.50 . . . . no
H315 C315 C316 C311 -179.22 . . . . no
H315 C315 C316 H316 0.59 . . . . no
P3 C321 C322 H322 -0.84 . . . . no
C326 C321 C322 H322 178.67 . . . . no
P3 C321 C326 H326 1.80 . . . . no
C322 C321 C326 H326 -177.69 . . . . no
C321 C322 C323 H323 179.31 . . . . no
H322 C322 C323 C324 -179.12 . . . . no
H322 C322 C323 H323 0.00 . . . . no
C322 C323 C324 H324 -179.64 . . . . no
H323 C323 C324 C325 -179.18 . . . . no
H323 C323 C324 H324 1.26 . . . . no
C323 C324 C325 H325 179.91 . . . . no
H324 C324 C325 C326 179.96 . . . . no
H324 C324 C325 H325 -0.53 . . . . no
C324 C325 C326 H326 177.80 . . . . no
H325 C325 C326 C321 179.63 . . . . no
H325 C325 C326 H326 -1.70 . . . . no
P3 C331 C332 H332 -5.37 . . . . no
C336 C331 C332 H332 179.78 . . . . no
P3 C331 C336 H336 5.99 . . . . no
C332 C331 C336 H336 -179.22 . . . . no
C331 C332 C333 H333 179.56 . . . . no
H332 C332 C333 C334 -179.12 . . . . no
H332 C332 C333 H333 1.48 . . . . no
C332 C333 C334 H334 178.75 . . . . no
H333 C333 C334 C335 178.49 . . . . no
H333 C333 C334 H334 -1.85 . . . . no
C333 C334 C335 H335 -176.72 . . . . no
H334 C334 C335 C336 -177.49 . . . . no
H334 C334 C335 H335 3.61 . . . . no
C334 C335 C336 H336 177.29 . . . . no
H335 C335 C336 C331 177.41 . . . . no
H335 C335 C336 H336 -3.81 . . . . no
